data_2236956
loop_
_publ_author_name
'Corfield, Peter W. R.'
'Grillo, Scott A.'
'Umstott, Nancy S.'

_publ_section_title
;
 [(Triethylenetetramine)copper(II)]-\m-cyanido-\k^2^<i>N</i>:<i>C</i>-[bis(cyanido-\k<i>C</i>)copper(I)]
;
_journal_coeditor_code LH5552
_journal_issue 12
_journal_name_full 'Acta Crystallographica Section E'
_journal_page_first m1532
_journal_page_last m1533
_journal_paper_doi 10.1107/S1600536812047745
_journal_volume 68
_journal_year 2012
_chemical_formula_iupac '[Cu2 (C N)3 (C6 H18 N4)]'
_chemical_formula_moiety 'C9 H18 Cu2 N7'
_chemical_formula_sum 'C9 H18 Cu2 N7'
_chemical_formula_weight 351.38
_chemical_name_systematic
'[(Triethylenetetramine)copper(II)]-\m-cyanido-\k^2^<i>N</i>:<i>C</i>-[bis(cyanido-\k<i>C</i>)copper(I)]'
_space_group_crystal_system triclinic
_space_group_IT_number 2
_space_group_name_H-M_alt 'P -1'
_symmetry_space_group_name_Hall '-P 1'
_symmetry_space_group_name_H-M 'P -1'
_atom_sites_solution_hydrogens difmap
_atom_sites_solution_primary heavy
_atom_sites_solution_secondary difmap
_audit_creation_method SHELXL-97
_cell_angle_alpha 77.84(3)
_cell_angle_beta 73.78(3)
_cell_angle_gamma 83.18(3)
_cell_formula_units_Z 2
_cell_length_a 7.363(3)
_cell_length_b 8.741(6)
_cell_length_c 11.492(6)
_cell_measurement_reflns_used 16
_cell_measurement_temperature 295(2)
_cell_measurement_theta_max 41
_cell_measurement_theta_min 23.5
_cell_volume 692.8(7)
_computing_cell_refinement 'locally modified program  (Corfield, 1984)'
_computing_data_collection 'locally modified program  (Corfield, 1984)'
_computing_data_reduction
;
cell refinements and data reduction follow procedures in
(Corfield <i>et al.</i>, 1973); data were averaged with SORTAV
(Blessing, 1989)
;
_computing_molecular_graphics 'ORTEPIII (Burnett & Johnson, 1996)'
_computing_publication_material 'SHELXL97 (Sheldrick, 2008)'
_computing_structure_refinement 'SHELXL97 (Sheldrick, 2008) and <i>XABS2</i> (Parkin <i>et al.</i>, 1995)'
_computing_structure_solution 'locally modified program (Corfield, 1984)'
_diffrn_ambient_temperature 295(2)
_diffrn_measured_fraction_theta_full 0.999
_diffrn_measured_fraction_theta_max 0.999
_diffrn_measurement_device_type 'GE 1/4 circle manual'
_diffrn_measurement_method '\q/2\q scans'
_diffrn_radiation_monochromator none
_diffrn_radiation_source 'sealed X-ray tube'
_diffrn_radiation_type 'Cu K\a'
_diffrn_radiation_wavelength 1.5418
_diffrn_reflns_av_R_equivalents 0.0417
_diffrn_reflns_av_sigmaI/netI 0.0621
_diffrn_reflns_limit_h_max 8
_diffrn_reflns_limit_h_min -8
_diffrn_reflns_limit_k_max 9
_diffrn_reflns_limit_k_min 0
_diffrn_reflns_limit_l_max 12
_diffrn_reflns_limit_l_min -12
_diffrn_reflns_number 2734
_diffrn_reflns_theta_full 59.98
_diffrn_reflns_theta_max 59.98
_diffrn_reflns_theta_min 4.07
_diffrn_standards_decay_% 0.2(2)
_diffrn_standards_interval_count 22
_diffrn_standards_number 3
_exptl_absorpt_coefficient_mu 3.75
_exptl_absorpt_correction_T_max 0.746
_exptl_absorpt_correction_T_min 0.515
_exptl_absorpt_correction_type integration
_exptl_absorpt_process_details '(Busing & Levy, 1957)'
_exptl_crystal_colour blue
_exptl_crystal_density_diffrn 1.684
_exptl_crystal_density_meas 1.684(2)
_exptl_crystal_density_method
;
flotation in 1,2-dibromoethane/carbon tetrachloride mixtures
;
_exptl_crystal_description 'diamond plate'
_exptl_crystal_F_000 358
_exptl_crystal_size_max 0.7
_exptl_crystal_size_mid 0.2
_exptl_crystal_size_min 0.1
_refine_diff_density_max 0.514
_refine_diff_density_min -0.560
_refine_ls_goodness_of_fit_ref 1.156
_refine_ls_hydrogen_treatment constr
_refine_ls_matrix_type full
_refine_ls_number_parameters 163
_refine_ls_number_reflns 2060
_refine_ls_number_restraints 0
_refine_ls_restrained_S_all 1.156
_refine_ls_R_factor_all 0.0402
_refine_ls_R_factor_gt 0.0386
_refine_ls_shift/su_max 0.000
_refine_ls_shift/su_mean 0.000
_refine_ls_structure_factor_coef Fsqd
_refine_ls_weighting_details 'calc w=1/[\s^2^(Fo^2^)+(0.0350P)^2^+1.1000P] where P=(Fo^2^+2Fc^2^)/3'
_refine_ls_weighting_scheme calc
_refine_ls_wR_factor_gt 0.1155
_refine_ls_wR_factor_ref 0.1201
_reflns_number_gt 1975
_reflns_number_total 2060
_reflns_threshold_expression I>2\s(I)
_cod_data_source_file lh5552.cif
_cod_data_source_block I
_cod_database_code 2236956
_cod_database_fobs_code 2236956

loop_
_symmetry_equiv_pos_as_xyz
'x, y, z'
'-x, -y, -z'

loop_
_atom_site_type_symbol
_atom_site_label
_atom_site_fract_x
_atom_site_fract_y
_atom_site_fract_z
_atom_site_U_iso_or_equiv
_atom_site_adp_type
_atom_site_calc_flag
_atom_site_refinement_flags
_atom_site_occupancy
_atom_site_symmetry_multiplicity
Cu Cu1 0.40015(8) 0.09959(7) 0.66481(5) 0.0371(2) Uani d . 1 1
Cu Cu2 0.09442(7) 0.23562(6) 0.29634(5) 0.0288(2) Uani d . 1 1
N N1 0.2352(5) 0.1692(4) 0.4395(3) 0.0419(9) Uani d . 1 1
C C1 0.2989(6) 0.1424(5) 0.5210(4) 0.0361(9) Uani d . 1 1
N N2 0.6787(7) 0.3236(5) 0.6847(4) 0.0591(11) Uani d . 1 1
C C2 0.5694(6) 0.2419(5) 0.6797(4) 0.0367(9) Uani d . 1 1
N N3 0.2855(6) -0.1824(5) 0.8742(4) 0.0518(10) Uani d . 1 1
C C3 0.3224(6) -0.0759(5) 0.7997(4) 0.0375(9) Uani d . 1 1
N N4 -0.1840(5) 0.2330(4) 0.3945(3) 0.0388(8) Uani d . 1 1
H H4A -0.2410 0.1593 0.3758 0.047 Uiso calc R 1 1
H H4B -0.1926 0.2104 0.4759 0.047 Uiso calc R 1 1
C C5 -0.2766(6) 0.3882(5) 0.3625(4) 0.0442(10) Uani d . 1 1
H H5A -0.3962 0.4010 0.4231 0.066 Uiso calc R 1 1
H H5B -0.3011 0.4006 0.2823 0.066 Uiso calc R 1 1
C C6 -0.1434(7) 0.5083(6) 0.3605(5) 0.0487(11) Uani d . 1 1
H H6A -0.1897 0.6119 0.3264 0.073 Uiso calc R 1 1
H H6B -0.1388 0.5085 0.4440 0.073 Uiso calc R 1 1
N N7 0.0470(5) 0.4715(4) 0.2857(3) 0.0390(8) Uani d . 1 1
H H7 0.1343 0.5080 0.3138 0.047 Uiso calc R 1 1
C C8 0.0793(7) 0.5320(6) 0.1524(5) 0.0511(12) Uani d . 1 1
H H8A 0.0739 0.6457 0.1359 0.077 Uiso calc R 1 1
H H8B -0.0171 0.4986 0.1220 0.077 Uiso calc R 1 1
C C9 0.2683(7) 0.4689(7) 0.0909(5) 0.0579(13) Uani d . 1 1
H H9A 0.3649 0.5165 0.1115 0.087 Uiso calc R 1 1
H H9B 0.2873 0.4950 0.0022 0.087 Uiso calc R 1 1
N N10 0.2870(5) 0.2968(5) 0.1299(3) 0.0438(9) Uani d . 1 1
H H10 0.4064 0.2669 0.1376 0.053 Uiso calc R 1 1
C C11 0.2395(8) 0.2055(7) 0.0501(4) 0.0581(13) Uani d . 1 1
H H11A 0.3345 0.2151 -0.0285 0.087 Uiso calc R 1 1
H H11B 0.1175 0.2438 0.0349 0.087 Uiso calc R 1 1
C C12 0.2329(9) 0.0378(7) 0.1147(5) 0.0619(15) Uani d . 1 1
H H12A 0.1878 -0.0240 0.0688 0.093 Uiso calc R 1 1
H H12B 0.3590 -0.0042 0.1199 0.093 Uiso calc R 1 1
N N13 0.1033(5) 0.0289(4) 0.2408(3) 0.0412(8) Uani d . 1 1
H H13A 0.1450 -0.0496 0.2934 0.049 Uiso calc R 1 1
H H13B -0.0137 0.0092 0.2402 0.049 Uiso calc R 1 1

loop_
_atom_site_aniso_label
_atom_site_aniso_U_11
_atom_site_aniso_U_22
_atom_site_aniso_U_33
_atom_site_aniso_U_12
_atom_site_aniso_U_13
_atom_site_aniso_U_23
Cu1 0.0395(4) 0.0409(4) 0.0366(4) -0.0088(3) -0.0201(3) -0.0029(3)
Cu2 0.0309(3) 0.0298(3) 0.0279(3) -0.0016(2) -0.0120(2) -0.0049(2)
N1 0.052(2) 0.040(2) 0.041(2) -0.0007(16) -0.0275(18) -0.0062(16)
C1 0.047(2) 0.028(2) 0.039(2) -0.0068(17) -0.020(2) -0.0054(17)
N2 0.064(3) 0.057(3) 0.068(3) -0.017(2) -0.030(2) -0.011(2)
C2 0.040(2) 0.038(2) 0.036(2) -0.0038(19) -0.0168(18) -0.0039(17)
N3 0.054(2) 0.057(3) 0.044(2) -0.009(2) -0.0183(18) 0.004(2)
C3 0.034(2) 0.046(2) 0.038(2) -0.0031(18) -0.0189(18) -0.007(2)
N4 0.0410(19) 0.0398(19) 0.0367(18) -0.0065(15) -0.0072(15) -0.0113(15)
C5 0.033(2) 0.050(3) 0.050(3) 0.0004(19) -0.0089(19) -0.015(2)
C6 0.050(3) 0.043(3) 0.058(3) 0.007(2) -0.017(2) -0.020(2)
N7 0.044(2) 0.0341(18) 0.045(2) -0.0091(15) -0.0206(16) -0.0046(15)
C8 0.062(3) 0.039(2) 0.053(3) -0.007(2) -0.026(2) 0.009(2)
C9 0.050(3) 0.068(3) 0.047(3) -0.023(2) -0.009(2) 0.012(2)
N10 0.0299(17) 0.060(2) 0.0361(19) 0.0003(16) -0.0094(14) 0.0017(17)
C11 0.063(3) 0.077(4) 0.033(2) 0.006(3) -0.013(2) -0.013(2)
C12 0.082(4) 0.063(3) 0.049(3) 0.025(3) -0.028(3) -0.032(3)
N13 0.0366(18) 0.041(2) 0.052(2) 0.0040(15) -0.0192(16) -0.0150(17)

loop_
_atom_type_symbol
_atom_type_description
_atom_type_scat_dispersion_real
_atom_type_scat_dispersion_imag
_atom_type_scat_source
Cu Cu -1.9646 0.5888 'International Tables Vol C Tables 4.2.6.8 and 6.1.1.4'
N N 0.0311 0.0180 'International Tables Vol C Tables 4.2.6.8 and 6.1.1.4'
C C 0.0181 0.0091 'International Tables Vol C Tables 4.2.6.8 and 6.1.1.4'
H H 0.0000 0.0000 'International Tables Vol C Tables 4.2.6.8 and 6.1.1.4'

loop_
_geom_angle_atom_site_label_1
_geom_angle_atom_site_label_2
_geom_angle_atom_site_label_3
_geom_angle
C1 Cu1 C2 119.26(17)
C2 Cu1 C3 118.75(17)
C3 Cu1 C1 121.87(17)
N1 Cu2 N4 101.66(15)
N1 Cu2 N7 102.70(14)
N1 Cu2 N10 110.18(15)
N1 Cu2 N13 101.54(15)
N4 Cu2 N7 83.37(15)
N7 Cu2 N10 83.65(16)
N10 Cu2 N13 84.25(16)
N4 Cu2 N13 95.70(15)
N7 Cu2 N13 155.42(15)
N4 Cu2 N10 147.54(15)
C1 N1 Cu2 174.0(4)
Cu1 C1 N1 177.9(4)
Cu1 C2 N2 176.5(4)
Cu1 C3 N3 176.1(4)
C5 N4 Cu2 108.3(3)
C5 N4 H4A 110.0
Cu2 N4 H4A 110.0
C5 N4 H4B 110.0
Cu2 N4 H4B 110.0
H4A N4 H4B 108.4
N4 C5 C6 107.1(4)
N4 C5 H5A 110.3
C6 C5 H5A 110.3
N4 C5 H5B 110.3
C6 C5 H5B 110.3
H5A C5 H5B 108.5
N7 C6 C5 110.1(4)
N7 C6 H6A 109.6
C5 C6 H6A 109.6
N7 C6 H6B 109.6
C5 C6 H6B 109.6
H6A C6 H6B 108.1
C6 N7 C8 115.0(4)
C6 N7 Cu2 110.0(3)
C8 N7 Cu2 103.4(3)
C6 N7 H7 109.4
C8 N7 H7 109.4
Cu2 N7 H7 109.4
N7 C8 C9 107.4(4)
N7 C8 H8A 110.2
C9 C8 H8A 110.2
N7 C8 H8B 110.2
C9 C8 H8B 110.2
H8A C8 H8B 108.5
C8 C9 N10 110.6(4)
C8 C9 H9A 109.5
N10 C9 H9A 109.5
C8 C9 H9B 109.5
N10 C9 H9B 109.5
H9A C9 H9B 108.1
C11 N10 C9 115.3(4)
C11 N10 Cu2 103.8(3)
C9 N10 Cu2 108.3(3)
C11 N10 H10 109.7
C9 N10 H10 109.7
Cu2 N10 H10 109.7
N10 C11 C12 107.7(4)
N10 C11 H11A 110.2
C12 C11 H11A 110.2
N10 C11 H11B 110.2
C12 C11 H11B 110.2
H11A C11 H11B 108.5
N13 C12 C11 109.0(4)
N13 C12 H12A 109.9
C11 C12 H12A 109.9
N13 C12 H12B 109.9
C11 C12 H12B 109.9
H12A C12 H12B 108.3
C12 N13 Cu2 109.1(3)
C12 N13 H13A 109.9
Cu2 N13 H13A 109.9
C12 N13 H13B 109.9
Cu2 N13 H13B 109.9
H13A N13 H13B 108.3

loop_
_geom_bond_atom_site_label_1
_geom_bond_atom_site_label_2
_geom_bond_distance
_geom_bond_publ_flag
Cu1 C1 1.947(4) y
Cu1 C2 1.925(4) y
Cu1 C3 1.948(5) y
Cu2 N1 2.127(4) y
Cu2 N4 2.045(4) y
Cu2 N7 2.034(4) y
Cu2 N10 2.047(4) y
Cu2 N13 2.028(4) y
C1 N1 1.131(6) ?
C2 N2 1.158(6) ?
C3 N3 1.126(6) ?
N4 C5 1.467(6) ?
N4 H4A 0.9000 ?
N4 H4B 0.9000 ?
C5 C6 1.511(7) ?
C5 H5A 0.9700 ?
C5 H5B 0.9700 ?
C6 N7 1.464(6) ?
C6 H6A 0.9700 ?
C6 H6B 0.9700 ?
N7 C8 1.472(6) ?
N7 H7 0.9100 ?
C8 C9 1.474(8) ?
C8 H8A 0.9700 ?
C8 H8B 0.9700 ?
C9 N10 1.478(7) ?
C9 H9A 0.9700 ?
C9 H9B 0.9700 ?
N10 C11 1.468(7) ?
N10 H10 0.9100 ?
C11 C12 1.497(8) ?
C11 H11A 0.9700 ?
C11 H11B 0.9700 ?
C12 N13 1.488(6) ?
C12 H12A 0.9700 ?
C12 H12B 0.9700 ?
N13 H13A 0.9000 ?
N13 H13B 0.9000 ?

loop_
_geom_hbond_atom_site_label_D
_geom_hbond_atom_site_label_H
_geom_hbond_atom_site_label_A
_geom_hbond_site_symmetry_A
_geom_hbond_distance_DH
_geom_hbond_distance_HA
_geom_hbond_distance_DA
_geom_hbond_angle_DHA
N7 H7 N2 2_666 0.91 2.14 2.984(6) 154.4
N10 H10 N3 2_656 0.91 2.28 3.178(6) 170.7

loop_
_geom_torsion_atom_site_label_1
_geom_torsion_atom_site_label_2
_geom_torsion_atom_site_label_3
_geom_torsion_atom_site_label_4
_geom_torsion
N4 C5 C6 N7 49.9(5)
N7 C8 C9 N10 51.7(6)
N10 C11 C12 N13 53.1(6)
